data_1576292
loop_
_publ_author_name
'Huang, Guo-Quan'
'Yang, Hu'
'Xia, Ri-Qin'
'Wu, Kun'
'Huang, Yong-Liang'
'Hao, De-Bo'
'Li, Shun-Bo'
'Lu, Weigang'
'Zheng, Ji'
'Zhou, Xiao-Ping'
'Li, Dan'

_publ_section_title
;
 Triple-Helical Aggregates of Copper(I) Cyclic Trinuclear Complexes for
 Circularly Polarized Luminescence
;
_journal_name_full 'Chemical Science'
_journal_paper_doi 10.1039/D5SC04965B
_journal_year 2025
_chemical_absolute_configuration ab
_chemical_formula_moiety 'C16 H15 N3 O'
_chemical_formula_sum 'C16 H15 N3 O'
_chemical_formula_weight 265.31
_space_group_crystal_system orthorhombic
_space_group_IT_number 19
_space_group_name_Hall 'P 2ac 2ab'
_space_group_name_H-M_alt 'P 21 21 21'
_atom_sites_solution_hydrogens geom
_atom_sites_solution_primary dual
_audit_creation_date 2024-06-20
_audit_creation_method
;
Olex2 1.5
(compiled 2021.12.09 svn.r5202d8cf for OlexSys, GUI svn.r6439)
;
_audit_update_record
;
2024-08-19 deposited with the CCDC.	2025-11-19 downloaded from the CCDC.
;
_cell_angle_alpha 90
_cell_angle_beta 90
_cell_angle_gamma 90
_cell_formula_units_Z 4
_cell_length_a 5.02560(10)
_cell_length_b 10.7811(4)
_cell_length_c 24.3162(7)
_cell_measurement_reflns_used 3010
_cell_measurement_temperature 99.98(10)
_cell_measurement_theta_max 77.5600
_cell_measurement_theta_min 3.6360
_cell_volume 1317.49(7)
_computing_cell_refinement 'CrysAlisPro 1.171.39.33c (Rigaku OD, 2017)'
_computing_data_collection 'CrysAlisPro 1.171.39.33c (Rigaku OD, 2017)'
_computing_data_reduction 'CrysAlisPro 1.171.39.33c (Rigaku OD, 2017)'
_computing_molecular_graphics 'Olex2 1.5 (Dolomanov et al., 2009)'
_computing_publication_material 'Olex2 1.5 (Dolomanov et al., 2009)'
_computing_structure_refinement 'SHELXL 2018/3 (Sheldrick, 2015)'
_computing_structure_solution 'SHELXT 2018/2 (Sheldrick, 2018)'
_diffrn_ambient_environment N~2~
_diffrn_ambient_temperature 99.98(10)
_diffrn_detector 'CCD plate'
_diffrn_measured_fraction_theta_full 0.998
_diffrn_measured_fraction_theta_max 0.971
_diffrn_measurement_details
;
List of Runs (angles in degrees, time in seconds):

  # Type    Start    End  Width  t~exp~   \w     \q     \k     \f   Frames
#--------------------------------------------------------------------------
  1  \w     61.00  87.00   0.50    2.00    --    2.20  25.00 -41.00   52
  2  \w    141.00 167.00   0.50    7.00    --  106.30  25.00 -41.00   52
  3  \w     50.00  75.00   0.50    7.00    --  106.30 -25.00 154.00   50
  4  \w     82.00 140.00   0.50    7.00    --  106.30  25.00 -41.00  116
  5  \w    -16.00  49.00   0.50    2.00    --    2.20  77.00-150.00  130
  6  \w    -30.00  25.00   0.50    2.00    --    2.20  82.00 -30.00  110
  7  \w    -54.00 -29.00   0.50    2.00    --    2.20 -25.00 154.00   50
  8  \w    115.00 191.00   0.50    7.00    --  106.30  19.00  30.00  152
  9  \w     77.00 124.00   0.50    7.00    --  106.30 -77.00 -30.00   94
 10  \w     24.00  49.00   0.50    7.00    --  106.30 -77.00 -30.00   50
 11  \w     86.00 116.00   0.50    7.00    --  106.30  38.00-180.00   60
 12  \w     28.00 125.00   0.50    7.00    --  106.30 -57.00  30.00  194
 13  \w    -56.00 -31.00   0.50    2.00    --    0.90 -26.00 155.00   50
 14  \w    169.00 194.00   0.50    7.00    --  105.10  82.00  90.00   50
 15  \w    102.00 128.00   0.50    7.00    --  105.10  82.00  90.00   52
 16  \w     72.00  99.00   0.50    7.00    --  105.10 -26.00 155.00   54
 17  \w     34.00  81.00   0.50    7.00    --  105.10 -57.00 150.00   94
 18  \w     82.00 108.00   0.50    7.00    --  105.10 -57.00 150.00   52
 19  \w     69.00 112.00   0.50    7.00    --  105.10 -77.00  30.00   86
;
_diffrn_measurement_device 'four-circle diffractometer'
_diffrn_measurement_device_type 'XtaLAB AFC12 (RINC): Kappa single'
_diffrn_measurement_method '\w scans'
_diffrn_orient_matrix_type 'CrysAlisPro convention (1999,Acta A55,543-557)'
_diffrn_orient_matrix_UB_11 -0.1020390000
_diffrn_orient_matrix_UB_12 -0.0260519000
_diffrn_orient_matrix_UB_13 0.0586217000
_diffrn_orient_matrix_UB_21 -0.2708586000
_diffrn_orient_matrix_UB_22 -0.0400120000
_diffrn_orient_matrix_UB_23 -0.0236484000
_diffrn_orient_matrix_UB_31 0.1008230000
_diffrn_orient_matrix_UB_32 -0.1347046000
_diffrn_orient_matrix_UB_33 -0.0042800000
_diffrn_radiation_monochromator mirror
_diffrn_radiation_probe x-ray
_diffrn_radiation_type 'Cu K\a'
_diffrn_radiation_wavelength 1.54184
_diffrn_reflns_av_R_equivalents 0.0520
_diffrn_reflns_av_unetI/netI 0.0615
_diffrn_reflns_Laue_measured_fraction_full 0.998
_diffrn_reflns_Laue_measured_fraction_max 0.971
_diffrn_reflns_limit_h_max 6
_diffrn_reflns_limit_h_min -6
_diffrn_reflns_limit_k_max 9
_diffrn_reflns_limit_k_min -13
_diffrn_reflns_limit_l_max 30
_diffrn_reflns_limit_l_min -30
_diffrn_reflns_number 7298
_diffrn_reflns_point_group_measured_fraction_full 0.998
_diffrn_reflns_point_group_measured_fraction_max 0.958
_diffrn_reflns_theta_full 67.684
_diffrn_reflns_theta_max 78.098
_diffrn_reflns_theta_min 3.635
_diffrn_source 'Rotating-anode X-ray tube (dual wavelength)'
_diffrn_source_type 'Rigaku (Cu) X-ray DW Source'
_exptl_absorpt_coefficient_mu 0.690
_exptl_absorpt_correction_T_max 1.00000
_exptl_absorpt_correction_T_min 0.67465
_exptl_absorpt_correction_type multi-scan
_exptl_absorpt_process_details
;
CrysAlisPro 1.171.39.33c (Rigaku Oxford Diffraction, 2017)
Empirical absorption correction using spherical harmonics,
 implemented in SCALE3 ABSPACK scaling algorithm.
;
_exptl_crystal_colour colorless
_exptl_crystal_density_diffrn 1.338
_exptl_crystal_description needle
_exptl_crystal_F_000 560
_exptl_crystal_size_max 0.2
_exptl_crystal_size_mid 0.2
_exptl_crystal_size_min 0.2
_refine_diff_density_max 0.444
_refine_diff_density_min -0.330
_refine_diff_density_rms 0.055
_refine_ls_abs_structure_details
;
 Flack x determined using 885 quotients [(I+)-(I-)]/[(I+)+(I-)]
 (Parsons, Flack and Wagner, Acta Cryst. B69 (2013) 249-259).
;
_refine_ls_abs_structure_Flack -0.2(2)
_refine_ls_extinction_method none
_refine_ls_goodness_of_fit_ref 1.064
_refine_ls_hydrogen_treatment constr
_refine_ls_matrix_type full
_refine_ls_number_parameters 182
_refine_ls_number_reflns 2714
_refine_ls_number_restraints 0
_refine_ls_restrained_S_all 1.064
_refine_ls_R_factor_all 0.0566
_refine_ls_R_factor_gt 0.0486
_refine_ls_shift/su_max 0.000
_refine_ls_shift/su_mean 0.000
_refine_ls_structure_factor_coef Fsqd
_refine_ls_weighting_details 'w=1/[\s^2^(Fo^2^)+(0.0833P)^2^+0.2681P] where P=(Fo^2^+2Fc^2^)/3'
_refine_ls_weighting_scheme calc
_refine_ls_wR_factor_gt 0.1350
_refine_ls_wR_factor_ref 0.1410
_reflns_Friedel_coverage 0.662
_reflns_Friedel_fraction_full 0.998
_reflns_Friedel_fraction_max 0.940
_reflns_number_gt 2411
_reflns_number_total 2714
_reflns_threshold_expression 'I > 2\s(I)'
_cod_data_source_file d5sc04965b2.cif
_cod_data_source_block S_HL2
_cod_database_code 1576292
_shelx_shelxl_version_number 2018/3
_chemical_oxdiff_formula 'c n o h'
_shelx_space_group_comment
;
The symmetry employed for this shelxl refinement is uniquely defined
by the following loop, which should always be used as a source of
symmetry information in preference to the above space-group names.
They are only intended as comments.
;
_olex2_refinement_description
;
1.a Ternary CH refined with riding coordinates:
 C00A(H00A)
1.b Aromatic/amide H refined with riding coordinates:
 N003(H003), N004(H004), C006(H006), C008(H008), C00C(H00C), C00D(H00D),
 C00E(H00E), C00G(H00G), C00H(H00H), C00J(H00J), C00K(H00K)
1.c Idealised Me refined as rotating group:
 C00I(H00B,H00F,H00I)
;
_olex2_submission_special_instructions 'No special instructions were received'
_oxdiff_exptl_absorpt_empirical_details
;
Empirical correction (ABSPACK) includes:
- Absorption correction using spherical harmonics
- Frame scaling
;
_oxdiff_exptl_absorpt_empirical_full_max 1.415
_oxdiff_exptl_absorpt_empirical_full_min 0.684

loop_
_space_group_symop_operation_xyz
'x, y, z'
'-x+1/2, -y, z+1/2'
'-x, y+1/2, -z+1/2'
'x+1/2, -y+1/2, -z'

loop_
_atom_site_label
_atom_site_type_symbol
_atom_site_fract_x
_atom_site_fract_y
_atom_site_fract_z
_atom_site_U_iso_or_equiv
_atom_site_adp_type
_atom_site_occupancy
_atom_site_site_symmetry_order
_atom_site_calc_flag
_atom_site_refinement_flags_posn
_atom_site_refinement_flags_adp
_atom_site_refinement_flags_occupancy
_atom_site_disorder_assembly
_atom_site_disorder_group
O001 O 0.1507(4) 0.5589(2) 0.18941(8) 0.0250(5) Uani 1 1 d . . . . .
N002 N 0.4514(5) 0.7167(3) 0.04471(10) 0.0248(6) Uani 1 1 d . . . . .
N003 N 0.5857(5) 0.5232(3) 0.20868(9) 0.0214(6) Uani 1 1 d . . . . .
H003 H 0.750253 0.527336 0.196472 0.026 Uiso 1 1 calc R U . . .
N004 N 0.6820(5) 0.6531(3) 0.04191(10) 0.0259(6) Uani 1 1 d . . . . .
H004 H 0.800350 0.655048 0.015253 0.031 Uiso 1 1 calc R U . . .
C005 C 0.3874(6) 0.5598(3) 0.17564(11) 0.0197(6) Uani 1 1 d . . . . .
C006 C 0.6927(6) 0.5866(3) 0.08820(12) 0.0234(7) Uani 1 1 d . . . . .
H006 H 0.834921 0.532809 0.097826 0.028 Uiso 1 1 calc R U . . .
C007 C 0.4664(6) 0.6067(3) 0.12071(12) 0.0216(6) Uani 1 1 d . . . . .
C008 C 0.2770(6) 0.4778(3) 0.37433(12) 0.0236(7) Uani 1 1 d . . . . .
H008 H 0.222895 0.419276 0.347330 0.028 Uiso 1 1 calc R U . . .
C009 C 0.6064(6) 0.5723(3) 0.30844(12) 0.0211(6) Uani 1 1 d . . . . .
C00A C 0.5386(6) 0.4765(3) 0.26424(11) 0.0225(6) Uani 1 1 d . . . . .
H00A H 0.345351 0.455669 0.267618 0.027 Uiso 1 1 calc R U . . .
C00B C 0.5540(7) 0.6519(3) 0.40287(12) 0.0255(7) Uani 1 1 d . . . . .
C00C C 0.3164(6) 0.6905(3) 0.09083(12) 0.0249(7) Uani 1 1 d . . . . .
H00C H 0.148281 0.723523 0.101101 0.030 Uiso 1 1 calc R U . . .
C00D C 0.1595(7) 0.4756(3) 0.42533(12) 0.0279(7) Uani 1 1 d . . . . .
H00D H 0.023759 0.416735 0.432908 0.034 Uiso 1 1 calc R U . . .
C00E C 0.7980(6) 0.6601(3) 0.29989(12) 0.0251(7) Uani 1 1 d . . . . .
H00E H 0.884233 0.663525 0.265163 0.030 Uiso 1 1 calc R U . . .
C00F C 0.4775(6) 0.5656(3) 0.36114(12) 0.0226(6) Uani 1 1 d . . . . .
C00G C 0.7508(7) 0.7419(3) 0.39154(13) 0.0273(7) Uani 1 1 d . . . . .
H00G H 0.799625 0.800126 0.419086 0.033 Uiso 1 1 calc R U . . .
C00H C 0.8720(7) 0.7458(3) 0.34103(12) 0.0274(7) Uani 1 1 d . . . . .
H00H H 1.005370 0.805996 0.333736 0.033 Uiso 1 1 calc R U . . .
C00I C 0.6975(6) 0.3581(3) 0.27285(12) 0.0251(7) Uani 1 1 d . . . . .
H00B H 0.632868 0.293794 0.247677 0.038 Uiso 1 1 calc R U . . .
H00F H 0.676105 0.329781 0.310898 0.038 Uiso 1 1 calc R U . . .
H00I H 0.886122 0.374267 0.265529 0.038 Uiso 1 1 calc R U . . .
C00J C 0.4301(7) 0.6457(3) 0.45536(13) 0.0294(7) Uani 1 1 d . . . . .
H00J H 0.481804 0.702464 0.483284 0.035 Uiso 1 1 calc R U . . .
C00K C 0.2380(7) 0.5595(3) 0.46632(13) 0.0310(7) Uani 1 1 d . . . . .
H00K H 0.157729 0.556386 0.501661 0.037 Uiso 1 1 calc R U . . .

loop_
_atom_site_aniso_label
_atom_site_aniso_U_11
_atom_site_aniso_U_22
_atom_site_aniso_U_33
_atom_site_aniso_U_23
_atom_site_aniso_U_13
_atom_site_aniso_U_12
O001 0.0182(9) 0.0324(13) 0.0244(10) 0.0028(9) 0.0016(8) 0.0002(9)
N002 0.0250(12) 0.0287(15) 0.0205(11) 0.0036(10) -0.0004(10) -0.0007(11)
N003 0.0182(11) 0.0297(15) 0.0164(11) 0.0031(10) 0.0013(9) -0.0009(10)
N004 0.0251(12) 0.0332(16) 0.0194(12) 0.0035(11) 0.0020(10) 0.0003(11)
C005 0.0202(13) 0.0201(16) 0.0187(12) -0.0018(11) 0.0000(10) -0.0008(11)
C006 0.0232(14) 0.0274(18) 0.0196(13) 0.0036(11) 0.0008(12) 0.0026(12)
C007 0.0213(13) 0.0247(17) 0.0187(13) 0.0006(12) -0.0014(11) -0.0018(12)
C008 0.0251(14) 0.0270(18) 0.0188(13) 0.0000(11) -0.0008(11) -0.0028(13)
C009 0.0214(13) 0.0229(16) 0.0189(13) 0.0015(11) -0.0025(10) 0.0015(11)
C00A 0.0257(14) 0.0261(18) 0.0157(12) 0.0025(11) -0.0002(11) -0.0013(13)
C00B 0.0282(14) 0.0259(17) 0.0224(13) -0.0028(12) 0.0023(12) 0.0013(14)
C00C 0.0254(14) 0.0290(18) 0.0204(13) 0.0013(12) 0.0016(12) -0.0007(13)
C00D 0.0325(16) 0.0296(18) 0.0217(14) 0.0020(12) 0.0043(12) -0.0024(15)
C00E 0.0275(15) 0.0265(18) 0.0213(14) 0.0007(12) 0.0004(11) 0.0025(13)
C00F 0.0235(13) 0.0254(18) 0.0188(13) 0.0009(11) -0.0003(11) 0.0026(12)
C00G 0.0300(15) 0.0275(19) 0.0244(15) -0.0044(13) 0.0001(11) -0.0031(14)
C00H 0.0286(15) 0.0279(19) 0.0256(14) 0.0000(13) 0.0016(12) -0.0026(13)
C00I 0.0312(16) 0.0233(17) 0.0209(14) 0.0000(11) 0.0001(12) 0.0017(13)
C00J 0.0355(16) 0.0293(19) 0.0234(14) -0.0047(13) 0.0027(13) -0.0032(14)
C00K 0.0359(16) 0.035(2) 0.0219(14) -0.0020(13) 0.0072(12) -0.0038(15)

loop_
_atom_type_symbol
_atom_type_description
_atom_type_scat_dispersion_real
_atom_type_scat_dispersion_imag
_atom_type_scat_source
C C 0.0181 0.0091 'International Tables Vol C Tables 4.2.6.8 and 6.1.1.4'
H H 0.0000 0.0000 'International Tables Vol C Tables 4.2.6.8 and 6.1.1.4'
N N 0.0311 0.0180 'International Tables Vol C Tables 4.2.6.8 and 6.1.1.4'
O O 0.0492 0.0322 'International Tables Vol C Tables 4.2.6.8 and 6.1.1.4'

loop_
_geom_angle_atom_site_label_1
_geom_angle_atom_site_label_2
_geom_angle_atom_site_label_3
_geom_angle
_geom_angle_site_symmetry_1
_geom_angle_site_symmetry_3
_geom_angle_publ_flag
C00C N002 N004 111.7(3) . . ?
C005 N003 H003 118.8 . . ?
C005 N003 C00A 122.4(2) . . ?
C00A N003 H003 118.8 . . ?
N002 N004 H004 127.3 . . ?
C006 N004 N002 105.4(2) . . ?
C006 N004 H004 127.3 . . ?
O001 C005 N003 123.4(3) . . ?
O001 C005 C007 120.3(3) . . ?
N003 C005 C007 116.2(2) . . ?
N004 C006 H006 124.5 . . ?
N004 C006 C007 111.1(3) . . ?
C007 C006 H006 124.5 . . ?
C006 C007 C005 132.3(3) . . ?
C00C C007 C005 123.4(3) . . ?
C00C C007 C006 104.3(3) . . ?
C00D C008 H008 119.3 . . ?
C00D C008 C00F 121.4(3) . . ?
C00F C008 H008 119.3 . . ?
C00E C009 C00A 121.2(3) . . ?
C00E C009 C00F 119.2(3) . . ?
C00F C009 C00A 119.5(3) . . ?
N003 C00A C009 112.4(3) . . ?
N003 C00A H00A 108.1 . . ?
N003 C00A C00I 109.3(2) . . ?
C009 C00A H00A 108.1 . . ?
C00I C00A C009 110.7(2) . . ?
C00I C00A H00A 108.1 . . ?
C00G C00B C00F 119.8(3) . . ?
C00G C00B C00J 120.9(3) . . ?
C00J C00B C00F 119.3(3) . . ?
N002 C00C C007 107.5(3) . . ?
N002 C00C H00C 126.2 . . ?
C007 C00C H00C 126.2 . . ?
C008 C00D H00D 119.7 . . ?
C008 C00D C00K 120.7(3) . . ?
C00K C00D H00D 119.7 . . ?
C009 C00E H00E 119.0 . . ?
C009 C00E C00H 122.1(3) . . ?
C00H C00E H00E 119.0 . . ?
C008 C00F C009 123.7(3) . . ?
C008 C00F C00B 117.7(3) . . ?
C00B C00F C009 118.6(3) . . ?
C00B C00G H00G 119.8 . . ?
C00H C00G C00B 120.4(3) . . ?
C00H C00G H00G 119.8 . . ?
C00E C00H H00H 120.1 . . ?
C00G C00H C00E 119.9(3) . . ?
C00G C00H H00H 120.1 . . ?
C00A C00I H00B 109.5 . . ?
C00A C00I H00F 109.5 . . ?
C00A C00I H00I 109.5 . . ?
H00B C00I H00F 109.5 . . ?
H00B C00I H00I 109.5 . . ?
H00F C00I H00I 109.5 . . ?
C00B C00J H00J 119.5 . . ?
C00K C00J C00B 121.1(3) . . ?
C00K C00J H00J 119.5 . . ?
C00D C00K H00K 120.0 . . ?
C00J C00K C00D 119.9(3) . . ?
C00J C00K H00K 120.0 . . ?

loop_
_geom_bond_atom_site_label_1
_geom_bond_atom_site_label_2
_geom_bond_distance
_geom_bond_site_symmetry_2
_geom_bond_publ_flag
O001 C005 1.236(3) . ?
N002 N004 1.348(4) . ?
N002 C00C 1.341(4) . ?
N003 H003 0.8800 . ?
N003 C005 1.339(4) . ?
N003 C00A 1.461(3) . ?
N004 H004 0.8800 . ?
N004 C006 1.336(4) . ?
C005 C007 1.482(4) . ?
C006 H006 0.9500 . ?
C006 C007 1.402(4) . ?
C007 C00C 1.383(4) . ?
C008 H008 0.9500 . ?
C008 C00D 1.374(4) . ?
C008 C00F 1.420(4) . ?
C009 C00A 1.529(4) . ?
C009 C00E 1.366(4) . ?
C009 C00F 1.438(4) . ?
C00A H00A 1.0000 . ?
C00A C00I 1.521(5) . ?
C00B C00F 1.429(4) . ?
C00B C00G 1.413(5) . ?
C00B C00J 1.422(4) . ?
C00C H00C 0.9500 . ?
C00D H00D 0.9500 . ?
C00D C00K 1.403(5) . ?
C00E H00E 0.9500 . ?
C00E C00H 1.412(4) . ?
C00G H00G 0.9500 . ?
C00G C00H 1.372(4) . ?
C00H H00H 0.9500 . ?
C00I H00B 0.9800 . ?
C00I H00F 0.9800 . ?
C00I H00I 0.9800 . ?
C00J H00J 0.9500 . ?
C00J C00K 1.366(5) . ?
C00K H00K 0.9500 . ?

loop_
_geom_torsion_atom_site_label_1
_geom_torsion_atom_site_label_2
_geom_torsion_atom_site_label_3
_geom_torsion_atom_site_label_4
_geom_torsion
_geom_torsion_site_symmetry_1
_geom_torsion_site_symmetry_2
_geom_torsion_site_symmetry_3
_geom_torsion_site_symmetry_4
_geom_torsion_publ_flag
O001 C005 C007 C006 -158.2(3) . . . . ?
O001 C005 C007 C00C 24.7(5) . . . . ?
N002 N004 C006 C007 0.5(3) . . . . ?
N003 C005 C007 C006 23.7(5) . . . . ?
N003 C005 C007 C00C -153.5(3) . . . . ?
N004 N002 C00C C007 1.0(4) . . . . ?
N004 C006 C007 C005 -177.5(3) . . . . ?
N004 C006 C007 C00C 0.0(4) . . . . ?
C005 N003 C00A C009 -103.6(3) . . . . ?
C005 N003 C00A C00I 133.0(3) . . . . ?
C005 C007 C00C N002 177.2(3) . . . . ?
C006 C007 C00C N002 -0.6(4) . . . . ?
C008 C00D C00K C00J 1.1(5) . . . . ?
C009 C00E C00H C00G 0.3(5) . . . . ?
C00A N003 C005 O001 1.0(5) . . . . ?
C00A N003 C005 C007 179.1(3) . . . . ?
C00A C009 C00E C00H -177.1(3) . . . . ?
C00A C009 C00F C008 -3.4(5) . . . . ?
C00A C009 C00F C00B 176.7(3) . . . . ?
C00B C00G C00H C00E 0.6(5) . . . . ?
C00B C00J C00K C00D -0.3(5) . . . . ?
C00C N002 N004 C006 -0.9(3) . . . . ?
C00D C008 C00F C009 -179.8(3) . . . . ?
C00D C008 C00F C00B 0.1(5) . . . . ?
C00E C009 C00A N003 -29.1(4) . . . . ?
C00E C009 C00A C00I 93.5(3) . . . . ?
C00E C009 C00F C008 -179.8(3) . . . . ?
C00E C009 C00F C00B 0.3(4) . . . . ?
C00F C008 C00D C00K -1.0(5) . . . . ?
C00F C009 C00A N003 154.6(3) . . . . ?
C00F C009 C00A C00I -82.8(3) . . . . ?
C00F C009 C00E C00H -0.8(5) . . . . ?
C00F C00B C00G C00H -1.0(5) . . . . ?
C00F C00B C00J C00K -0.6(5) . . . . ?
C00G C00B C00F C008 -179.4(3) . . . . ?
C00G C00B C00F C009 0.5(5) . . . . ?
C00G C00B C00J C00K 179.4(3) . . . . ?
C00J C00B C00F C008 0.7(5) . . . . ?
C00J C00B C00F C009 -179.4(3) . . . . ?
C00J C00B C00G C00H 179.0(3) . . . . ?
